data_7218567
loop_
_publ_author_name
'Pan, Jie'
'Jiang, Fei-Long'
'Wu, Ming-Yan'
'Chen, Lian'
'Qian, Jin-Jie'
'Su, Kong-Zhao'
'Wan, Xiu-Yan'
'Hong, Mao-Chun'

_publ_section_title
;
 Five novel Zn(ii)/Cd(ii) coordination polymers based on
 bis(pyrazinyl)-triazole and varied polycarboxylates: syntheses,
 topologies and photoluminescence
;
_journal_issue 48
_journal_name_full CrystEngComm
_journal_page_first 11078
_journal_paper_doi 10.1039/C4CE01959H
_journal_volume 16
_journal_year 2014
_chemical_formula_sum 'C10 H6 Cd Cl N7 O6'
_chemical_formula_weight 468.07
_chemical_name_systematic
; 
 ? 
;
_space_group_IT_number 14
_symmetry_cell_setting monoclinic
_symmetry_space_group_name_Hall '-P 2ybc'
_symmetry_space_group_name_H-M 'P 1 21/c 1'
_atom_sites_solution_hydrogens geom
_atom_sites_solution_primary direct
_atom_sites_solution_secondary difmap
_audit_creation_method SHELXL-97
_cell_angle_alpha 90.00
_cell_angle_beta 116.119(7)
_cell_angle_gamma 90.00
_cell_formula_units_Z 4
_cell_length_a 12.993(6)
_cell_length_b 10.604(4)
_cell_length_c 12.690(6)
_cell_measurement_reflns_used 3808
_cell_measurement_temperature 293(2)
_cell_measurement_theta_max 27.4932
_cell_measurement_theta_min 2.5947
_cell_volume 1569.9(12)
_computing_cell_refinement CrystalClear
_computing_data_collection 'CrystalClear (Rigaku, 2000)'
_computing_data_reduction CrystalClear
_computing_molecular_graphics 'SHELXL-97 (Sheldrick, 1997)'
_computing_publication_material 'SHELXL-97 (Sheldrick, 1997)'
_computing_structure_refinement 'SHELXL-97 (Sheldrick, 1997)'
_computing_structure_solution 'SHELXS-97 (Sheldrick, 1990)'
_diffrn_ambient_temperature 293(2)
_diffrn_measured_fraction_theta_full 0.989
_diffrn_measured_fraction_theta_max 0.989
_diffrn_measurement_device_type Mercury
_diffrn_measurement_method CCD_Profile_fitting
_diffrn_radiation_monochromator graphite
_diffrn_radiation_source 'fine-focus sealed tube'
_diffrn_radiation_type MoK\a
_diffrn_radiation_wavelength 0.71073
_diffrn_reflns_av_R_equivalents 0.0311
_diffrn_reflns_av_sigmaI/netI 0.0312
_diffrn_reflns_limit_h_max 16
_diffrn_reflns_limit_h_min -16
_diffrn_reflns_limit_k_max 13
_diffrn_reflns_limit_k_min -13
_diffrn_reflns_limit_l_max 16
_diffrn_reflns_limit_l_min -16
_diffrn_reflns_number 12180
_diffrn_reflns_theta_full 27.49
_diffrn_reflns_theta_max 27.49
_diffrn_reflns_theta_min 2.68
_exptl_absorpt_coefficient_mu 1.608
_exptl_absorpt_correction_T_max 0.7607
_exptl_absorpt_correction_T_min 0.6441
_exptl_absorpt_correction_type multi-scan
_exptl_absorpt_process_details 'CrystalClear (Rigaku Inc., 2007)'
_exptl_crystal_colour colorless
_exptl_crystal_density_diffrn 1.980
_exptl_crystal_density_method 'not measured'
_exptl_crystal_description block
_exptl_crystal_F_000 912
_exptl_crystal_size_max 0.30
_exptl_crystal_size_mid 0.20
_exptl_crystal_size_min 0.18
_refine_diff_density_max 1.688
_refine_diff_density_min -1.641
_refine_diff_density_rms 0.536
_refine_ls_extinction_method none
_refine_ls_goodness_of_fit_ref 0.992
_refine_ls_hydrogen_treatment constr
_refine_ls_matrix_type full
_refine_ls_number_parameters 221
_refine_ls_number_reflns 3573
_refine_ls_number_restraints 0
_refine_ls_restrained_S_all 0.992
_refine_ls_R_factor_all 0.0554
_refine_ls_R_factor_gt 0.0406
_refine_ls_shift/su_max 0.000
_refine_ls_shift/su_mean 0.000
_refine_ls_structure_factor_coef Fsqd
_refine_ls_weighting_details 'calc w=1/[\s^2^(Fo^2^)+(0.1157P)^2^+1.3375P] where P=(Fo^2^+2Fc^2^)/3'
_refine_ls_weighting_scheme calc
_refine_ls_wR_factor_gt 0.1201
_refine_ls_wR_factor_ref 0.1539
_reflns_number_gt 2985
_reflns_number_total 3573
_reflns_threshold_expression >2sigma(I)
_cod_data_source_file c4ce01959h2.cif
_cod_data_source_block 1
_cod_depositor_comments
;
The following automatic conversions were performed:

'_exptl_absorpt_correction_type' value 'Multi-scan' changed to
'multi-scan' according to
/usr/data/users/saulius/crontab/automatic-downloads/rss-feeds/RSC/lib/dictionaries/cif_core.dic
dictionary named 'cif_core.dic' version 2.4.2 from 2011-04-26.

Automatic conversion script
Id: cif_fix_values 2827 2014-09-09 07:05:25Z andrius 

 Adding full bibliography for 7218567--7218571.cif.
;
_cod_original_cell_volume 1569.8(12)
_cod_original_sg_symbol_H-M P21/c
_cod_database_code 7218567

loop_
_symmetry_equiv_pos_as_xyz
'x, y, z'
'-x, y+1/2, -z+1/2'
'-x, -y, -z'
'x, -y-1/2, z-1/2'

loop_
_atom_site_label
_atom_site_type_symbol
_atom_site_fract_x
_atom_site_fract_y
_atom_site_fract_z
_atom_site_U_iso_or_equiv
_atom_site_adp_type
_atom_site_occupancy
_atom_site_symmetry_multiplicity
_atom_site_calc_flag
_atom_site_refinement_flags
Cd1 Cd 0.77184(3) 0.83076(3) 0.17920(3) 0.02470(16) Uani 1 1 d .
N1 N 1.0868(4) 0.4842(4) 0.3053(4) 0.0328(9) Uani 1 1 d .
C7 C 0.6361(4) 0.8036(5) -0.1864(4) 0.0297(10) Uani 1 1 d .
N6 N 0.6246(4) 0.8005(4) -0.2964(4) 0.0328(9) Uani 1 1 d .
N7 N 0.4735(4) 0.9377(5) -0.2393(4) 0.0439(11) Uani 1 1 d .
C2 C 1.0757(4) 0.5471(5) 0.3914(4) 0.0349(11) Uani 1 1 d .
H2 H 1.1235 0.5263 0.4690 0.042 Uiso 1 1 calc R
C3 C 1.0152(4) 0.5171(5) 0.1966(4) 0.0306(10) Uani 1 1 d .
H3 H 1.0197 0.4749 0.1345 0.037 Uiso 1 1 calc R
C10 C 0.5370(5) 0.8662(6) -0.3762(5) 0.0418(12) Uani 1 1 d .
H10 H 0.5262 0.8665 -0.4536 0.050 Uiso 1 1 calc R
C8 C 0.5606(5) 0.8724(6) -0.1583(5) 0.0371(11) Uani 1 1 d .
H8 H 0.5709 0.8731 -0.0810 0.044 Uiso 1 1 calc R
C9 C 0.4625(5) 0.9330(6) -0.3474(5) 0.0467(14) Uani 1 1 d .
H9 H 0.4024 0.9764 -0.4062 0.056 Uiso 1 1 calc R
N3 N 0.7711(3) 0.7303(3) 0.0179(3) 0.0251(8) Uani 1 1 d .
N5 N 0.7896(4) 0.6547(4) -0.1355(4) 0.0295(9) Uani 1 1 d .
C5 C 0.8586(4) 0.6477(4) 0.0507(4) 0.0250(9) Uani 1 1 d .
N4 N 0.8731(4) 0.6002(4) -0.0387(3) 0.0317(9) Uani 1 1 d .
C6 C 0.7313(4) 0.7315(4) -0.0999(4) 0.0261(9) Uani 1 1 d .
C4 C 0.9335(4) 0.6122(4) 0.1713(4) 0.0267(9) Uani 1 1 d .
C1 C 0.9964(5) 0.6411(5) 0.3692(5) 0.0379(12) Uani 1 1 d .
H1 H 0.9923 0.6825 0.4318 0.045 Uiso 1 1 calc R
N2 N 0.9243(4) 0.6749(4) 0.2586(4) 0.0318(9) Uani 1 1 d .
O1 O 0.6369(4) 0.9810(4) 0.1058(4) 0.0467(10) Uani 1 1 d .
Cl1 Cl 0.7577(2) 0.3511(2) 0.2372(2) 0.0706(6) Uani 1 1 d .
O2 O 0.7440(12) 0.3991(16) 0.1297(8) 0.214(8) Uani 1 1 d .
O6 O 0.6660(8) 1.1636(6) -0.0254(8) 0.102(3) Uani 1 1 d .
O4 O 0.7882(14) 0.4529(11) 0.3149(9) 0.197(6) Uani 1 1 d .
O5 O 0.6532(15) 0.3200(15) 0.2259(18) 0.241(9) Uani 1 1 d .
O3 O 0.830(2) 0.280(2) 0.273(2) 0.323(11) Uiso 1 1 d .

loop_
_atom_site_aniso_label
_atom_site_aniso_U_11
_atom_site_aniso_U_22
_atom_site_aniso_U_33
_atom_site_aniso_U_23
_atom_site_aniso_U_13
_atom_site_aniso_U_12
Cd1 0.0264(2) 0.0309(2) 0.0184(2) -0.00187(11) 0.01141(16) 0.00067(11)
N1 0.031(2) 0.037(2) 0.031(2) 0.0021(18) 0.0147(18) 0.0066(16)
C7 0.030(2) 0.033(2) 0.029(3) -0.0014(19) 0.016(2) 0.0002(18)
N6 0.032(2) 0.037(2) 0.028(2) 0.0022(18) 0.0118(18) 0.0065(17)
N7 0.038(2) 0.054(3) 0.038(3) 0.001(2) 0.015(2) 0.015(2)
C2 0.037(3) 0.047(3) 0.014(2) 0.0030(19) 0.0046(19) 0.010(2)
C3 0.035(2) 0.038(3) 0.020(2) -0.0003(19) 0.0134(19) 0.0083(19)
C10 0.043(3) 0.059(3) 0.017(2) 0.011(2) 0.007(2) 0.013(3)
C8 0.034(3) 0.050(3) 0.029(3) -0.002(2) 0.016(2) 0.011(2)
C9 0.043(3) 0.059(4) 0.027(3) 0.010(3) 0.005(2) 0.022(3)
N3 0.0288(19) 0.0273(19) 0.0229(19) -0.0003(15) 0.0148(16) 0.0014(14)
N5 0.035(2) 0.034(2) 0.023(2) 0.0007(15) 0.0155(18) 0.0065(16)
C5 0.028(2) 0.030(2) 0.018(2) -0.0003(16) 0.0116(18) 0.0032(17)
N4 0.035(2) 0.042(2) 0.0187(19) 0.0037(16) 0.0125(17) 0.0104(17)
C6 0.026(2) 0.028(2) 0.029(2) -0.0006(18) 0.0174(19) -0.0008(16)
C4 0.027(2) 0.034(2) 0.021(2) 0.0001(18) 0.0112(18) 0.0021(17)
C1 0.044(3) 0.047(3) 0.023(3) -0.006(2) 0.015(2) 0.008(2)
N2 0.035(2) 0.037(2) 0.025(2) 0.0004(16) 0.0150(19) 0.0062(16)
O1 0.046(2) 0.055(2) 0.042(2) 0.0064(19) 0.0221(19) 0.0231(19)
Cl1 0.0725(13) 0.0706(12) 0.0814(15) -0.0149(10) 0.0456(12) -0.0124(9)
O2 0.234(14) 0.342(17) 0.067(6) -0.036(9) 0.067(7) -0.183(14)
O6 0.115(7) 0.087(5) 0.105(6) 0.024(4) 0.050(5) 0.008(4)
O4 0.337(17) 0.151(9) 0.089(7) -0.050(6) 0.080(9) -0.052(11)
O5 0.212(15) 0.261(17) 0.33(2) -0.030(13) 0.195(17) -0.110(12)

loop_
_atom_type_symbol
_atom_type_description
_atom_type_scat_dispersion_real
_atom_type_scat_dispersion_imag
_atom_type_scat_source
C C 0.0033 0.0016 'International Tables Vol C Tables 4.2.6.8 and 6.1.1.4'
H H 0.0000 0.0000 'International Tables Vol C Tables 4.2.6.8 and 6.1.1.4'
N N 0.0061 0.0033 'International Tables Vol C Tables 4.2.6.8 and 6.1.1.4'
O O 0.0106 0.0060 'International Tables Vol C Tables 4.2.6.8 and 6.1.1.4'
Cl Cl 0.1484 0.1585 'International Tables Vol C Tables 4.2.6.8 and 6.1.1.4'
Cd Cd -0.8075 1.2024 'International Tables Vol C Tables 4.2.6.8 and 6.1.1.4'

loop_
_geom_angle_atom_site_label_1
_geom_angle_atom_site_label_2
_geom_angle_atom_site_label_3
_geom_angle
_geom_angle_site_symmetry_1
_geom_angle_site_symmetry_3
O1 Cd1 N5 94.97(15) . 4_576
O1 Cd1 N3 105.19(15) . .
N5 Cd1 N3 155.89(14) 4_576 .
O1 Cd1 N1 89.00(17) . 2_755
N5 Cd1 N1 98.32(15) 4_576 2_755
N3 Cd1 N1 95.16(14) . 2_755
O1 Cd1 N2 177.39(15) . .
N5 Cd1 N2 85.65(15) 4_576 .
N3 Cd1 N2 74.80(14) . .
N1 Cd1 N2 88.40(15) 2_755 .
O1 Cd1 N6 86.91(16) . 4_576
N5 Cd1 N6 69.01(14) 4_576 4_576
N3 Cd1 N6 98.57(14) . 4_576
N1 Cd1 N6 166.26(15) 2_755 4_576
N2 Cd1 N6 95.67(15) . 4_576
C3 N1 C2 116.0(4) . .
C3 N1 Cd1 115.2(3) . 2_745
C2 N1 Cd1 128.6(3) . 2_745
N6 C7 C8 120.9(5) . .
N6 C7 C6 116.1(4) . .
C8 C7 C6 122.9(5) . .
C7 N6 C10 116.3(5) . .
C7 N6 Cd1 113.9(3) . 4_575
C10 N6 Cd1 129.8(4) . 4_575
C9 N7 C8 116.6(5) . .
N1 C2 C1 122.3(5) . .
N1 C2 H2 118.8 . .
C1 C2 H2 118.8 . .
N1 C3 C4 122.9(4) . .
N1 C3 H3 118.5 . .
C4 C3 H3 118.5 . .
N6 C10 C9 122.2(5) . .
N6 C10 H10 118.9 . .
C9 C10 H10 118.9 . .
N7 C8 C7 121.9(5) . .
N7 C8 H8 119.0 . .
C7 C8 H8 119.0 . .
N7 C9 C10 122.1(5) . .
N7 C9 H9 118.9 . .
C10 C9 H9 118.9 . .
C5 N3 C6 102.0(4) . .
C5 N3 Cd1 110.7(3) . .
C6 N3 Cd1 146.1(3) . .
C6 N5 N4 107.6(4) . .
C6 N5 Cd1 120.2(3) . 4_575
N4 N5 Cd1 130.0(3) . 4_575
N4 C5 N3 113.6(4) . .
N4 C5 C4 121.3(4) . .
N3 C5 C4 125.1(4) . .
C5 N4 N5 104.7(4) . .
N5 C6 N3 112.1(4) . .
N5 C6 C7 119.3(4) . .
N3 C6 C7 128.6(4) . .
N2 C4 C3 120.2(4) . .
N2 C4 C5 118.6(4) . .
C3 C4 C5 121.2(4) . .
N2 C1 C2 121.5(5) . .
N2 C1 H1 119.3 . .
C2 C1 H1 119.3 . .
C4 N2 C1 117.0(4) . .
C4 N2 Cd1 110.3(3) . .
C1 N2 Cd1 132.7(3) . .
O3 Cl1 O5 120.0(16) . .
O3 Cl1 O2 111.3(16) . .
O5 Cl1 O2 107.3(10) . .
O3 Cl1 O4 107.6(15) . .
O5 Cl1 O4 103.0(10) . .
O2 Cl1 O4 106.4(8) . .

loop_
_geom_bond_atom_site_label_1
_geom_bond_atom_site_label_2
_geom_bond_distance
_geom_bond_site_symmetry_2
Cd1 O1 2.245(4) .
Cd1 N5 2.264(4) 4_576
Cd1 N3 2.303(4) .
Cd1 N1 2.396(4) 2_755
Cd1 N2 2.432(4) .
Cd1 N6 2.493(4) 4_576
N1 C3 1.327(6) .
N1 C2 1.341(7) .
N1 Cd1 2.396(4) 2_745
C7 N6 1.337(7) .
C7 C8 1.388(7) .
C7 C6 1.458(7) .
N6 C10 1.339(7) .
N6 Cd1 2.493(4) 4_575
N7 C9 1.316(8) .
N7 C8 1.339(7) .
C2 C1 1.370(7) .
C2 H2 0.9300 .
C3 C4 1.395(6) .
C3 H3 0.9300 .
C10 C9 1.372(8) .
C10 H10 0.9300 .
C8 H8 0.9300 .
C9 H9 0.9300 .
N3 C5 1.348(6) .
N3 C6 1.350(6) .
N5 C6 1.321(6) .
N5 N4 1.359(6) .
N5 Cd1 2.264(4) 4_575
C5 N4 1.329(6) .
C5 C4 1.456(6) .
C4 N2 1.341(6) .
C1 N2 1.348(7) .
C1 H1 0.9300 .
Cl1 O3 1.14(3) .
Cl1 O5 1.343(13) .
Cl1 O2 1.393(10) .
Cl1 O4 1.396(10) .
